data_7113149
loop_
_publ_author_name
'Chowdhury, Rajoshree Roy'
'Crane, Angela K.'
'Fowler, Candace'
'Kwong, Philip'
'Kozak, Christopher M.'

_publ_section_title
;
 Iron(III) amine-bis(phenolate) complexes as catalysts for the coupling of
 alkyl halides with aryl Grignard reagents
;
_journal_coden_ASTM CHCOFS
_journal_issue 1
_journal_name_full
;
 Chemical Communications (Cambridge, United Kingdom)
;
_journal_page_first 94
_journal_page_last 96
_journal_paper_doi 10.1039/b713647a
_journal_year 2008
_chemical_formula_sum 'C29 H41 Cl Fe N O3'
_chemical_formula_weight 542.93
_chemical_name_common FeCl(O2NO)BuMe
_space_group_IT_number 14
_symmetry_cell_setting monoclinic
_symmetry_space_group_name_Hall '-P 2yn'
_symmetry_space_group_name_H-M 'P 1 21/n 1'
_atom_sites_solution_hydrogens geom
_atom_sites_solution_primary direct
_atom_sites_solution_secondary difmap
_audit_creation_method SHELXL-97
_cell_angle_alpha 90.00
_cell_angle_beta 95.078(2)
_cell_angle_gamma 90.00
_cell_formula_units_Z 4
_cell_length_a 9.7824(8)
_cell_length_b 25.0778(19)
_cell_length_c 12.3276(9)
_cell_measurement_reflns_used 10017
_cell_measurement_temperature 153(2)
_cell_measurement_theta_max 30.7845
_cell_measurement_theta_min 2.2423
_cell_volume 3012.4(4)
_computing_cell_refinement 'CrystalClear (Rigaku/MSC Inc., 2005)'
_computing_data_collection 'CrystalClear (Rigaku/MSC Inc., 2005)'
_computing_data_reduction 'CrystalClear (Rigaku/MSC Inc., 2005)'
_computing_molecular_graphics 'CrystalStructure 3.7.0'
_computing_publication_material 'CrystalStructure 3.7.0'
_computing_structure_refinement 'SHELXL-97 (Sheldrick, 1997)'
_computing_structure_solution 'SHELXS-97 (Sheldrick, 1990)'
_diffrn_ambient_temperature 153(2)
_diffrn_detector_area_resol_mean 14.63
_diffrn_measured_fraction_theta_full 0.999
_diffrn_measured_fraction_theta_max 0.999
_diffrn_measurement_device_type 'Rigaku Saturn'
_diffrn_measurement_method \w
_diffrn_radiation_monochromator graphite
_diffrn_radiation_source 'fine-focus sealed tube'
_diffrn_radiation_type MoK\a
_diffrn_radiation_wavelength 0.71070
_diffrn_reflns_av_R_equivalents 0.0474
_diffrn_reflns_av_sigmaI/netI 0.0415
_diffrn_reflns_limit_h_max 12
_diffrn_reflns_limit_h_min -12
_diffrn_reflns_limit_k_max 31
_diffrn_reflns_limit_k_min -31
_diffrn_reflns_limit_l_max 15
_diffrn_reflns_limit_l_min -14
_diffrn_reflns_number 24659
_diffrn_reflns_theta_full 26.50
_diffrn_reflns_theta_max 26.50
_diffrn_reflns_theta_min 2.24
_exptl_absorpt_coefficient_mu 0.617
_exptl_absorpt_correction_T_max 0.9463
_exptl_absorpt_correction_T_min 0.8869
_exptl_absorpt_correction_type numerical
_exptl_absorpt_process_details
;
Higashi, T. (1999). Program for Absorption Correction.
Rigaku Corporation, Tokyo, Japan.
;
_exptl_crystal_colour Black
_exptl_crystal_density_diffrn 1.197
_exptl_crystal_density_method 'not measured'
_exptl_crystal_description Prism
_exptl_crystal_F_000 1156
_exptl_crystal_size_max 0.30
_exptl_crystal_size_mid 0.20
_exptl_crystal_size_min 0.20
_refine_diff_density_max 0.532
_refine_diff_density_min -0.666
_refine_diff_density_rms 0.083
_refine_ls_extinction_method none
_refine_ls_goodness_of_fit_ref 1.133
_refine_ls_hydrogen_treatment constr
_refine_ls_matrix_type full
_refine_ls_number_parameters 317
_refine_ls_number_reflns 6246
_refine_ls_number_restraints 0
_refine_ls_restrained_S_all 1.133
_refine_ls_R_factor_all 0.0835
_refine_ls_R_factor_gt 0.0744
_refine_ls_shift/su_max 0.001
_refine_ls_shift/su_mean 0.000
_refine_ls_structure_factor_coef Fsqd
_refine_ls_weighting_details 'calc w=1/[\s^2^(Fo^2^)+(0.0867P)^2^+3.9072P] where P=(Fo^2^+2Fc^2^)/3'
_refine_ls_weighting_scheme calc
_refine_ls_wR_factor_gt 0.1890
_refine_ls_wR_factor_ref 0.1975
_reflns_number_gt 5478
_reflns_number_total 6246
_reflns_threshold_expression >2sigma(I)
_cod_duplicate_entry 7102769
_cod_data_source_file b713647a.txt
_cod_data_source_block 2
_cod_depositor_comments
;
The following automatic conversions were performed:

'_exptl_absorpt_correction_type' value 'Numerical' changed to
'numerical' according to
/usr/data/users/saulius/automatic-downloads/retrospective/RSC/lib/dictionaries/cif_core.dic
dictionary named 'cif_core.dic' version 2.4.2 from 2011-04-26.

Automatic conversion script
Id: cif_fix_values 2281 2013-09-26 08:29:07Z andrius 
;
_cod_original_cell_volume 3012.3(4)
_cod_database_code 7113149

loop_
_symmetry_equiv_pos_as_xyz
'x, y, z'
'-x+1/2, y+1/2, -z+1/2'
'-x, -y, -z'
'x-1/2, -y-1/2, z-1/2'

loop_
_atom_site_label
_atom_site_type_symbol
_atom_site_fract_x
_atom_site_fract_y
_atom_site_fract_z
_atom_site_U_iso_or_equiv
_atom_site_adp_type
_atom_site_occupancy
_atom_site_symmetry_multiplicity
_atom_site_calc_flag
_atom_site_refinement_flags
Fe1 Fe 0.30492(5) 0.238429(19) 0.07465(4) 0.03135(18) Uani 1 1 d .
Cl2 Cl 0.09752(9) 0.25969(4) 0.13269(8) 0.0416(3) Uani 1 1 d .
O1 O 0.2533(3) 0.27885(11) -0.0699(2) 0.0447(6) Uani 1 1 d .
O2 O 0.4221(2) 0.27068(9) 0.1811(2) 0.0323(5) Uani 1 1 d .
O3 O 0.2835(2) 0.16509(9) 0.0797(2) 0.0352(6) Uani 1 1 d .
N1 N 0.4857(3) 0.22713(11) -0.0203(2) 0.0294(6) Uani 1 1 d .
C1 C 0.4753(4) 0.17319(14) -0.0729(3) 0.0349(8) Uani 1 1 d .
H1 H 0.5520 0.1687 -0.1194 0.042 Uiso 1 1 calc R
H2 H 0.3884 0.1710 -0.1203 0.042 Uiso 1 1 calc R
C2 C 0.4796(3) 0.12853(13) 0.0093(3) 0.0326(7) Uani 1 1 d .
C3 C 0.5826(4) 0.08979(15) 0.0129(3) 0.0390(8) Uani 1 1 d .
H3 H 0.6509 0.0917 -0.0372 0.047 Uiso 1 1 calc R
C4 C 0.5869(4) 0.04867(14) 0.0883(3) 0.0384(8) Uani 1 1 d .
C5 C 0.4840(4) 0.04694(14) 0.1589(3) 0.0379(8) Uani 1 1 d .
H4 H 0.4853 0.0183 0.2095 0.045 Uiso 1 1 calc R
C6 C 0.3789(4) 0.08443(14) 0.1606(3) 0.0348(8) Uani 1 1 d .
C7 C 0.3797(3) 0.12643(13) 0.0835(3) 0.0323(7) Uani 1 1 d .
C8 C 0.2696(4) 0.08117(15) 0.2416(3) 0.0408(8) Uani 1 1 d .
C9 C 0.1258(4) 0.07726(18) 0.1788(4) 0.0517(10) Uani 1 1 d .
H5 H 0.1188 0.1032 0.1192 0.062 Uiso 1 1 calc R
H6 H 0.0554 0.0848 0.2285 0.062 Uiso 1 1 calc R
H7 H 0.1122 0.0412 0.1490 0.062 Uiso 1 1 calc R
C10 C 0.2755(4) 0.13084(16) 0.3159(3) 0.0485(10) Uani 1 1 d .
H8 H 0.3386 0.1242 0.3807 0.058 Uiso 1 1 calc R
H9 H 0.1836 0.1384 0.3379 0.058 Uiso 1 1 calc R
H10 H 0.3079 0.1615 0.2761 0.058 Uiso 1 1 calc R
C11 C 0.2889(5) 0.03216(18) 0.3152(4) 0.0584(12) Uani 1 1 d .
H11 H 0.2084 0.0278 0.3564 0.070 Uiso 1 1 calc R
H12 H 0.3710 0.0369 0.3659 0.070 Uiso 1 1 calc R
H13 H 0.2997 0.0004 0.2705 0.070 Uiso 1 1 calc R
C12 C 0.6997(4) 0.00725(17) 0.0927(4) 0.0504(10) Uani 1 1 d .
H14 H 0.6708 -0.0226 0.0448 0.060 Uiso 1 1 calc R
H15 H 0.7181 -0.0057 0.1675 0.060 Uiso 1 1 calc R
H16 H 0.7832 0.0232 0.0685 0.060 Uiso 1 1 calc R
C13 C 0.6161(3) 0.23006(14) 0.0517(3) 0.0357(8) Uani 1 1 d .
H17 H 0.6941 0.2238 0.0073 0.043 Uiso 1 1 calc R
H18 H 0.6166 0.2012 0.1066 0.043 Uiso 1 1 calc R
C14 C 0.5367(3) 0.30030(13) 0.1757(3) 0.0302(7) Uani 1 1 d .
C15 C 0.5570(3) 0.34783(14) 0.2357(3) 0.0318(7) Uani 1 1 d .
C16 C 0.6793(3) 0.37590(14) 0.2240(3) 0.0348(7) Uani 1 1 d .
H19 H 0.6952 0.4079 0.2644 0.042 Uiso 1 1 calc R
C17 C 0.7783(3) 0.35964(14) 0.1570(3) 0.0337(7) Uani 1 1 d .
C18 C 0.7556(3) 0.31230(14) 0.0998(3) 0.0323(7) Uani 1 1 d .
H20 H 0.8216 0.3000 0.0536 0.039 Uiso 1 1 calc R
C19 C 0.6366(3) 0.28268(13) 0.1096(3) 0.0308(7) Uani 1 1 d .
C20 C 0.9061(4) 0.39231(16) 0.1473(4) 0.0451(9) Uani 1 1 d .
H21 H 0.8895 0.4181 0.0878 0.054 Uiso 1 1 calc R
H22 H 0.9819 0.3687 0.1321 0.054 Uiso 1 1 calc R
H23 H 0.9300 0.4114 0.2158 0.054 Uiso 1 1 calc R
C21 C 0.4499(3) 0.36859(14) 0.3086(3) 0.0350(8) Uani 1 1 d .
C22 C 0.4247(4) 0.32726(16) 0.3974(3) 0.0432(9) Uani 1 1 d .
H24 H 0.3534 0.3405 0.4416 0.052 Uiso 1 1 calc R
H25 H 0.5098 0.3216 0.4441 0.052 Uiso 1 1 calc R
H26 H 0.3948 0.2935 0.3630 0.052 Uiso 1 1 calc R
C23 C 0.3156(4) 0.38055(16) 0.2392(3) 0.0429(9) Uani 1 1 d .
H27 H 0.3362 0.3972 0.1706 0.051 Uiso 1 1 calc R
H28 H 0.2594 0.4048 0.2790 0.051 Uiso 1 1 calc R
H29 H 0.2653 0.3472 0.2236 0.051 Uiso 1 1 calc R
C24 C 0.4967(4) 0.42058(16) 0.3670(4) 0.0477(10) Uani 1 1 d .
H30 H 0.5474 0.4120 0.4370 0.057 Uiso 1 1 calc R
H31 H 0.4162 0.4422 0.3796 0.057 Uiso 1 1 calc R
H32 H 0.5562 0.4406 0.3216 0.057 Uiso 1 1 calc R
C25 C 0.4855(4) 0.26937(15) -0.1040(3) 0.0375(8) Uani 1 1 d .
H33 H 0.5486 0.2594 -0.1592 0.045 Uiso 1 1 calc R
H34 H 0.5187 0.3032 -0.0696 0.045 Uiso 1 1 calc R
C26 C 0.3445(4) 0.27707(16) -0.1579(3) 0.0440(9) Uani 1 1 d .
H35 H 0.3190 0.2467 -0.2082 0.053 Uiso 1 1 calc R
C27 C 0.3222(5) 0.33022(19) -0.2177(4) 0.0584(12) Uani 1 1 d .
H36 H 0.4000 0.3548 -0.1990 0.070 Uiso 1 1 calc R
H37 H 0.3122 0.3248 -0.2976 0.070 Uiso 1 1 calc R
C28 C 0.1925(7) 0.3519(2) -0.1789(5) 0.0855(19) Uani 1 1 d .
H38 H 0.2116 0.3855 -0.1383 0.103 Uiso 1 1 calc R
H39 H 0.1251 0.3594 -0.2418 0.103 Uiso 1 1 calc R
C29 C 0.1380(5) 0.3123(2) -0.1088(5) 0.0734(16) Uani 1 1 d .
H40 H 0.0659 0.2909 -0.1498 0.088 Uiso 1 1 calc R
H41 H 0.0978 0.3298 -0.0469 0.088 Uiso 1 1 calc R

loop_
_atom_site_aniso_label
_atom_site_aniso_U_11
_atom_site_aniso_U_22
_atom_site_aniso_U_33
_atom_site_aniso_U_23
_atom_site_aniso_U_13
_atom_site_aniso_U_12
Fe1 0.0282(3) 0.0315(3) 0.0344(3) -0.00084(19) 0.0031(2) 0.00079(18)
Cl2 0.0307(4) 0.0464(5) 0.0486(6) -0.0009(4) 0.0077(4) 0.0054(3)
O1 0.0341(13) 0.0543(16) 0.0454(16) 0.0137(13) 0.0017(11) 0.0087(12)
O2 0.0272(11) 0.0356(12) 0.0346(13) -0.0019(10) 0.0046(10) -0.0037(9)
O3 0.0355(12) 0.0278(12) 0.0433(15) -0.0026(10) 0.0087(11) -0.0019(9)
N1 0.0275(13) 0.0329(14) 0.0281(15) -0.0024(12) 0.0040(11) -0.0015(11)
C1 0.0351(17) 0.0360(18) 0.0345(19) -0.0058(15) 0.0077(14) -0.0009(14)
C2 0.0333(16) 0.0303(16) 0.0344(18) -0.0060(14) 0.0042(14) -0.0036(13)
C3 0.0362(18) 0.0393(19) 0.043(2) -0.0082(16) 0.0111(15) -0.0009(15)
C4 0.0370(18) 0.0313(17) 0.047(2) -0.0064(16) 0.0017(16) 0.0026(14)
C5 0.0424(19) 0.0295(17) 0.042(2) -0.0014(15) 0.0029(16) -0.0007(14)
C6 0.0357(17) 0.0313(17) 0.038(2) -0.0035(15) 0.0054(15) -0.0044(14)
C7 0.0339(17) 0.0269(16) 0.0360(19) -0.0056(14) 0.0016(14) -0.0027(13)
C8 0.045(2) 0.0359(18) 0.043(2) 0.0002(16) 0.0117(17) -0.0022(15)
C9 0.044(2) 0.056(2) 0.057(3) -0.001(2) 0.0160(19) -0.0127(18)
C10 0.058(2) 0.046(2) 0.044(2) -0.0082(18) 0.0184(19) -0.0046(18)
C11 0.069(3) 0.051(2) 0.059(3) 0.011(2) 0.023(2) 0.001(2)
C12 0.043(2) 0.045(2) 0.064(3) -0.001(2) 0.0071(19) 0.0112(17)
C13 0.0269(16) 0.0375(18) 0.043(2) -0.0056(16) 0.0025(15) 0.0043(13)
C14 0.0256(15) 0.0336(17) 0.0313(17) 0.0018(14) 0.0008(13) 0.0022(12)
C15 0.0298(16) 0.0354(17) 0.0302(18) 0.0002(14) 0.0019(13) 0.0015(13)
C16 0.0340(17) 0.0333(17) 0.0368(19) -0.0021(15) 0.0022(14) -0.0036(14)
C17 0.0261(15) 0.0378(18) 0.0366(19) 0.0028(15) 0.0002(14) -0.0022(13)
C18 0.0233(15) 0.0384(18) 0.0352(18) -0.0009(15) 0.0024(13) 0.0033(13)
C19 0.0280(15) 0.0306(16) 0.0335(18) -0.0005(14) 0.0012(13) 0.0034(13)
C20 0.0378(19) 0.045(2) 0.054(2) -0.0006(18) 0.0131(17) -0.0084(16)
C21 0.0342(17) 0.0356(18) 0.0355(19) -0.0079(15) 0.0056(14) -0.0039(14)
C22 0.048(2) 0.047(2) 0.036(2) -0.0025(17) 0.0127(17) -0.0015(17)
C23 0.0395(19) 0.043(2) 0.047(2) -0.0031(18) 0.0080(17) 0.0071(16)
C24 0.046(2) 0.047(2) 0.052(2) -0.0163(19) 0.0151(18) -0.0094(18)
C25 0.044(2) 0.0389(19) 0.0303(19) 0.0018(15) 0.0082(16) -0.0057(15)
C26 0.053(2) 0.042(2) 0.036(2) 0.0023(17) -0.0006(17) -0.0029(17)
C27 0.058(3) 0.061(3) 0.054(3) 0.020(2) -0.009(2) -0.009(2)
C28 0.118(5) 0.079(4) 0.062(3) 0.027(3) 0.026(3) 0.037(4)
C29 0.045(2) 0.077(3) 0.097(4) 0.036(3) 0.003(3) 0.021(2)

loop_
_atom_type_symbol
_atom_type_description
_atom_type_scat_dispersion_real
_atom_type_scat_dispersion_imag
_atom_type_scat_source
C C 0.0033 0.0016 'International Tables Vol C Tables 4.2.6.8 and 6.1.1.4'
H H 0.0000 0.0000 'International Tables Vol C Tables 4.2.6.8 and 6.1.1.4'
Cl Cl 0.1484 0.1585 'International Tables Vol C Tables 4.2.6.8 and 6.1.1.4'
Fe Fe 0.3463 0.8444 'International Tables Vol C Tables 4.2.6.8 and 6.1.1.4'
N N 0.0061 0.0033 'International Tables Vol C Tables 4.2.6.8 and 6.1.1.4'
O O 0.0106 0.0060 'International Tables Vol C Tables 4.2.6.8 and 6.1.1.4'

loop_
_geom_angle_atom_site_label_1
_geom_angle_atom_site_label_2
_geom_angle_atom_site_label_3
_geom_angle
O2 Fe1 O3 118.36(11)
O2 Fe1 O1 118.97(11)
O3 Fe1 O1 119.62(12)
O2 Fe1 N1 87.58(10)
O3 Fe1 N1 89.35(10)
O1 Fe1 N1 75.78(10)
O2 Fe1 Cl2 100.85(8)
O3 Fe1 Cl2 96.64(8)
O1 Fe1 Cl2 89.97(8)
N1 Fe1 Cl2 165.68(8)
C29 O1 C26 106.2(3)
C29 O1 Fe1 133.5(3)
C26 O1 Fe1 120.2(2)
C14 O2 Fe1 132.1(2)
C7 O3 Fe1 129.4(2)
C25 N1 C13 109.2(3)
C25 N1 C1 110.5(3)
C13 N1 C1 108.9(3)
C25 N1 Fe1 108.9(2)
C13 N1 Fe1 111.0(2)
C1 N1 Fe1 108.42(19)
N1 C1 C2 112.5(3)
C3 C2 C7 119.8(3)
C3 C2 C1 121.0(3)
C7 C2 C1 119.2(3)
C4 C3 C2 121.2(3)
C3 C4 C5 117.6(3)
C3 C4 C12 120.9(4)
C5 C4 C12 121.6(3)
C4 C5 C6 124.4(3)
C5 C6 C7 116.3(3)
C5 C6 C8 122.2(3)
C7 C6 C8 121.5(3)
O3 C7 C2 118.4(3)
O3 C7 C6 120.8(3)
C2 C7 C6 120.8(3)
C6 C8 C11 112.0(3)
C6 C8 C10 110.7(3)
C11 C8 C10 107.5(4)
C6 C8 C9 109.5(3)
C11 C8 C9 107.7(3)
C10 C8 C9 109.4(3)
N1 C13 C19 113.4(3)
O2 C14 C19 118.7(3)
O2 C14 C15 121.2(3)
C19 C14 C15 120.0(3)
C14 C15 C16 116.8(3)
C14 C15 C21 121.6(3)
C16 C15 C21 121.5(3)
C17 C16 C15 124.0(3)
C16 C17 C18 117.7(3)
C16 C17 C20 121.0(3)
C18 C17 C20 121.4(3)
C17 C18 C19 120.6(3)
C18 C19 C14 120.9(3)
C18 C19 C13 120.2(3)
C14 C19 C13 118.9(3)
C15 C21 C23 109.6(3)
C15 C21 C24 111.8(3)
C23 C21 C24 107.5(3)
C15 C21 C22 110.4(3)
C23 C21 C22 110.2(3)
C24 C21 C22 107.2(3)
N1 C25 C26 110.3(3)
O1 C26 C25 105.9(3)
O1 C26 C27 105.1(3)
C25 C26 C27 114.5(3)
C28 C27 C26 104.5(4)
C29 C28 C27 108.1(4)
C28 C29 O1 106.1(4)

loop_
_geom_bond_atom_site_label_1
_geom_bond_atom_site_label_2
_geom_bond_distance
Fe1 O2 1.850(2)
Fe1 O3 1.853(2)
Fe1 O1 2.074(3)
Fe1 N1 2.224(3)
Fe1 Cl2 2.2737(10)
O1 C29 1.453(5)
O1 C26 1.465(5)
O2 C14 1.352(4)
O3 C7 1.349(4)
N1 C25 1.478(4)
N1 C13 1.490(4)
N1 C1 1.499(4)
C1 C2 1.508(5)
C2 C3 1.398(5)
C2 C7 1.399(5)
C3 C4 1.387(5)
C4 C5 1.388(5)
C4 C12 1.513(5)
C5 C6 1.395(5)
C6 C7 1.419(5)
C6 C8 1.528(5)
C8 C11 1.530(6)
C8 C10 1.544(5)
C8 C9 1.547(6)
C13 C19 1.505(5)
C14 C19 1.399(5)
C14 C15 1.407(5)
C15 C16 1.407(5)
C15 C21 1.531(5)
C16 C17 1.388(5)
C17 C18 1.389(5)
C17 C20 1.509(5)
C18 C19 1.395(5)
C21 C23 1.532(5)
C21 C24 1.539(5)
C21 C22 1.544(5)
C25 C26 1.490(5)
C26 C27 1.529(6)
C27 C28 1.497(7)
C28 C29 1.448(7)
